data_4345774
loop_
_publ_author_name
'Bukovsky, Eric V.'
'Peryshkov, Dmitry V.'
'Wu, Hui'
'Zhou, Wei'
'Tang, Wan Si'
'Jones, W. Matthew'
'Stavila, Vitalie'
'Udovic, Terrence J.'
'Strauss, Steven H.'

_publ_section_title
;
 Comparison of the Coordination of B12F12(2-), B12Cl12(2-), and B12H12(2-)
 to Na(+) in the Solid State: Crystal Structures and Thermal Behavior of
 Na2(B12F12), Na2(H2O)4(B12F12), Na2(B12Cl12), and Na2(H2O)6(B12Cl12).
;
_journal_issue 8
_journal_name_full 'Inorganic chemistry'
_journal_page_first 4369
_journal_page_last 4379
_journal_paper_doi 10.1021/acs.inorgchem.6b02920
_journal_volume 56
_journal_year 2017
_chemical_formula_sum 'B12 Cl12 Na2'
_chemical_formula_weight 601.14
_space_group_IT_number 205
_symmetry_cell_setting cubic
_symmetry_space_group_name_Hall '-P 2ac 2ab 3'
_symmetry_space_group_name_H-M 'P a -3'
_audit_creation_date 2016-03-17T16:47
_audit_creation_method 'from EXP file using GSAS2CIF'
_cell_angle_alpha 90.0
_cell_angle_beta 90.0
_cell_angle_gamma 90.0
_cell_formula_units_Z 4
_cell_length_a 12.5577(9)
_cell_length_b 12.5577
_cell_length_c 12.5577
_cell_measurement_temperature 295
_cell_volume 1980.30(14)
_computing_structure_refinement GSAS
_diffrn_ambient_temperature 295
_diffrn_measurement_device_type 'BT-1 neutron powder diffractometer'
_diffrn_radiation_probe neutron
_diffrn_radiation_wavelength 1.5397
_exptl_absorpt_correction_T_max 1.00000
_exptl_absorpt_correction_T_min 1.00000
_pd_calc_method 'Rietveld Refinement'
_pd_meas_2theta_range_inc 0.05
_pd_meas_2theta_range_max 167.75
_pd_meas_2theta_range_min 3.0
_pd_meas_number_of_points 3296
_pd_phase_name Na2B12Cl12_Pa-3
_pd_proc_2theta_range_inc 0.05
_pd_proc_2theta_range_max 167.701
_pd_proc_2theta_range_min 2.951
_pd_proc_info_datetime 2016-03-17T16:47:35
_pd_proc_ls_prof_R_factor 0.0156
_pd_proc_ls_prof_wR_expected 0.0206
_pd_proc_ls_prof_wR_factor 0.0186
_pd_proc_number_of_points 3296
_refine_ls_goodness_of_fit_all 0.93
_refine_ls_matrix_type full
_refine_ls_number_parameters 25
_refine_ls_number_restraints 7
_refine_ls_R_Fsqd_factor 0.07905
_refine_ls_shift/su_max 0.02
_refine_ls_shift/su_mean 0.00
_reflns_d_resolution_high 0.788
_reflns_d_resolution_low 7.250
_reflns_limit_h_max 16
_reflns_limit_h_min 1
_reflns_limit_k_max 11
_reflns_limit_k_min 0
_reflns_limit_l_max 10
_reflns_limit_l_min 0
_reflns_number_total 722
_cod_data_source_file ic6b02920_si_004.cif
_cod_data_source_block Na2B12Cl12_RT_publ
_cod_depositor_comments
;
The following automatic conversions were performed:

'_geom_bond_publ_flag' value 'N' changed to 'n' according to
/home/data/users/saulius/crontab/automatic-downloads/current/ACS/lib/dictionaries/cif_core.dic
dictionary named 'cif_core.dic' version 2.4.2 from 2011-04-26 (19
times).

'_geom_angle_publ_flag' value 'N' changed to 'n' according to
/home/data/users/saulius/crontab/automatic-downloads/current/ACS/lib/dictionaries/cif_core.dic
dictionary named 'cif_core.dic' version 2.4.2 from 2011-04-26 (45
times).

Automatic conversion script
Id: cif_fix_values 4973 2017-02-22 13:04:09Z antanas 

2021-05-16
Z value and formula fixed to values more according to usual
chemical conventions.                 miguel
;
_cod_original_formula_sum 'B6 Cl6 Na'
_cod_original_formula_weight 300.57
_cod_original_formula_units_Z 8
_cod_original_cell_volume 1980.3(4)
_cod_database_code 4345774
_gsas_exptl_extinct_corr_t_min 1.00000
_gsas_exptl_extinct_corr_t_max 1.00000

loop_
_symmetry_equiv_pos_site_id
_symmetry_equiv_pos_as_xyz
1 +x,+y,+z
2 +z,+x,+y
3 +y,+z,+x
4 +x+1/2,+y,-z+1/2
5 -z+1/2,+x+1/2,+y
6 +y,-z+1/2,+x+1/2
7 -z,+x+1/2,-y+1/2
8 -y+1/2,-z,+x+1/2
9 +y+1/2,-z+1/2,-x
10 -x,+y+1/2,-z+1/2
11 -z+1/2,-x,+y+1/2
12 +x+1/2,-y+1/2,-z
-1 -x,-y,-z
-2 -z,-x,-y
-3 -y,-z,-x
-4 -x+1/2,-y,+z+1/2
-5 +z+1/2,-x+1/2,-y
-6 -y,+z+1/2,-x+1/2
-7 +z,-x+1/2,+y+1/2
-8 +y+1/2,+z,-x+1/2
-9 -y+1/2,+z+1/2,+x
-10 +x,-y+1/2,+z+1/2
-11 +z+1/2,+x,-y+1/2
-12 -x+1/2,+y+1/2,+z

loop_
_atom_site_type_symbol
_atom_site_label
_atom_site_fract_x
_atom_site_fract_y
_atom_site_fract_z
_atom_site_occupancy
_atom_site_thermal_displace_type
_atom_site_U_iso_or_equiv
_atom_site_symmetry_multiplicity
B B1 0.06540(29) -0.09374(23) 0.07259(21) 1.0 Uiso 0.0072 24
B B2 0.02668(18) 0.03024(29) 0.12841(17) 1.0 Uiso 0.0072 24
Cl Cl1 0.1327(7) -0.1954(5) 0.1461(7) 1.0 Uiso 0.03421 24
Cl Cl2 0.0530(6) 0.0616(6) 0.26540(26) 1.0 Uiso 0.03421 24
Na Na1 0.1308(17) -0.1308(17) 0.3692(17) 1.0 Uiso 0.04953 8

loop_
_atom_type_symbol
_atom_type_scat_length_neutron
_atom_type_scat_source
B 0.5300 International_Tables_Vol_C
Cl 0.9577 International_Tables_Vol_C
Na 0.3630 International_Tables_Vol_C
V -0.0382 International_Tables_Vol_C

loop_
_geom_angle_atom_site_label_1
_geom_angle_atom_site_label_2
_geom_angle_atom_site_label_3
_geom_angle
_geom_angle_site_symmetry_1
_geom_angle_site_symmetry_3
_geom_angle_publ_flag
B1 B1 B1 107.88(7) -2_555 -3_555 n
B1 B1 B2 60.11(13) -2_555 1_555 n
B1 B1 B2 107.74(9) -2_555 2_555 n
B1 B1 B2 60.02(11) -2_555 -3_555 n
B1 B1 Cl1 121.5(4) -2_555 1_555 n
B1 B1 B2 107.86(10) -3_555 1_555 n
B1 B1 B2 59.88(14) -3_555 2_555 n
B1 B1 B2 59.57(10) -3_555 -3_555 n
B1 B1 Cl1 120.8(4) -3_555 1_555 n
B2 B1 B2 59.79(15) 1_555 2_555 n
B2 B1 B2 107.78(34) 1_555 -3_555 n
B2 B1 Cl1 123.48(33) 1_555 1_555 n
B2 B1 B2 107.24(33) 2_555 -3_555 n
B2 B1 Cl1 123.3(4) 2_555 1_555 n
B2 B1 Cl1 120.31(25) -3_555 1_555 n
B1 B2 B1 108.5(4) 1_555 3_555 n
B1 B2 B1 60.32(22) 1_555 -2_555 n
B1 B2 B2 60.45(6) 1_555 2_555 n
B1 B2 B2 108.54(11) 1_555 3_555 n
B1 B2 Cl2 121.35(32) 1_555 1_555 n
B1 B2 B1 60.09(22) 3_555 -2_555 n
B1 B2 B2 107.99(14) 3_555 2_555 n
B1 B2 B2 59.76(11) 3_555 3_555 n
B1 B2 Cl2 120.96(33) 3_555 1_555 n
B1 B2 B2 108.43(11) -2_555 2_555 n
B1 B2 B2 108.01(13) -2_555 3_555 n
B1 B2 Cl2 120.65(24) -2_555 1_555 n
B2 B2 B2 60.0000(33) 2_555 3_555 n
B2 B2 Cl2 122.57(25) 2_555 1_555 n
B2 B2 Cl2 122.16(27) 3_555 1_555 n
Cl1 Na1 Cl1 73.9(8) 1_555 11_555 n
Cl1 Na1 Cl1 73.9(8) 1_555 -6_545 n
Cl1 Na1 Cl2 78.67(60) 1_555 1_555 n
Cl1 Na1 Cl2 152.4(9) 1_555 11_555 n
Cl1 Na1 Cl2 101.8(4) 1_555 -6_545 n
Cl1 Na1 Cl1 73.9(8) 11_555 -6_545 n
Cl1 Na1 Cl2 101.8(4) 11_555 1_555 n
Cl1 Na1 Cl2 78.67(60) 11_555 11_555 n
Cl1 Na1 Cl2 152.4(9) 11_555 -6_545 n
Cl1 Na1 Cl2 152.4(9) -6_545 1_555 n
Cl1 Na1 Cl2 101.8(4) -6_545 11_555 n
Cl1 Na1 Cl2 78.67(60) -6_545 -6_545 n
Cl2 Na1 Cl2 104.0(8) 1_555 11_555 n
Cl2 Na1 Cl2 104.0(8) 1_555 -6_545 n
Cl2 Na1 Cl2 104.0(8) 11_555 -6_545 n

loop_
_geom_bond_atom_site_label_1
_geom_bond_atom_site_label_2
_geom_bond_distance
_geom_bond_site_symmetry_2
_geom_bond_publ_flag
B1 B1 1.789(6) -2_555 n
B1 B1 1.789(6) -3_555 n
B1 B2 1.774(4) 1_555 n
B1 B2 1.7877(14) 2_555 n
B1 B2 1.785(4) -3_555 n
B1 Cl1 1.788(8) 1_555 n
B2 B1 1.7877(14) 3_555 n
B2 B1 1.7851(14) -2_555 n
B2 B2 1.776(4) 2_555 n
B2 B2 1.776(4) 3_555 n
B2 Cl2 1.796(5) 1_555 n
Cl1 Na1 2.916(29) 1_555 n
Cl2 Na1 2.914(16) 1_555 n
Na1 Cl1 2.916(29) 1_555 n
Na1 Cl1 2.916(29) 11_555 n
Na1 Cl1 2.916(29) -6_545 n
Na1 Cl2 2.914(16) 1_555 n
Na1 Cl2 2.914(16) 11_555 n
Na1 Cl2 2.914(16) -6_545 n
